data_4106185
loop_
_publ_author_name
'Ana P\'erez'
'Jos\'e Luis Serrano'
'Teresa Sierra'
'Alfredo Ballesteros'
'Diana de Sa\'a'
'Jos\'e Barluenga'

_publ_section_title
;
 Control of Self-Assembly of a 3-Hexen-1,5-diyne Derivative: Toward Soft
 Materials with an Aggregation-Induced Enhancement in Emission
;
_journal_name_full 'Journal of the American Chemical Society'
_journal_page_first 8110
_journal_page_last 8113
_journal_paper_doi 10.1021/ja2018898
_journal_volume 133
_journal_year 2011
_chemical_formula_moiety 'C24 H24 O2'
_chemical_formula_sum 'C24 H24 O2'
_chemical_formula_weight 344.43
_chemical_name_common 1,6-bis-(4-hydroxyphenyl)-3-hexen-1,5-diyne
_space_group_IT_number 147
_symmetry_cell_setting trigonal
_symmetry_space_group_name_Hall '-P 3'
_symmetry_space_group_name_H-M 'P -3'
_atom_sites_solution_hydrogens geom
_atom_sites_solution_primary direct
_atom_sites_solution_secondary difmap
_audit_creation_method SHELXL-97
_cell_angle_alpha 90.00
_cell_angle_beta 90.00
_cell_angle_gamma 120.00
_cell_formula_units_Z 3
_cell_length_a 18.5892(3)
_cell_length_b 18.5892(3)
_cell_length_c 5.4184(12)
_cell_measurement_reflns_used 3173
_cell_measurement_temperature 293(2)
_cell_measurement_theta_max 73.7310
_cell_measurement_theta_min 2.7376
_cell_volume 1621.5(4)
_computing_cell_refinement
;
CrysAlis RED, Oxford Diffraction Ltd.,
Version 1.171.32.5 (release 08-05-2007 CrysAlis171 .NET)
(compiled May  8 2007,13:10:02)
;
_computing_data_collection
;
CrysAlis CCD, Oxford Diffraction Ltd.,
Version 1.171.32.5 (release 08-05-2007 CrysAlis171 .NET)
(compiled May  8 2007,13:10:02)
;
_computing_data_reduction
;
CrysAlis RED, Oxford Diffraction Ltd.,
Version 1.171.32.5 (release 08-05-2007 CrysAlis171 .NET)
(compiled May  8 2007,13:10:02)
;
_computing_molecular_graphics 'PLATON (Spek, 2006)'
_computing_publication_material 'SHELXL-97(Sheldrick, 1997)'
_computing_structure_refinement 'SHELXL-97 (Sheldrick, 1997)'
_computing_structure_solution 'SIR-92 (Altomare, 1994)'
_diffrn_ambient_temperature 293(2)
_diffrn_detector_area_resol_mean 8.2640
_diffrn_measured_fraction_theta_full 0.996
_diffrn_measured_fraction_theta_max 0.967
_diffrn_measurement_device_type
;
 Oxford Diffraction Xcalibur Nova
;
_diffrn_measurement_method '\f and \w scans'
_diffrn_radiation_monochromator graphite
_diffrn_radiation_source 'Nova (Cu) X-ray Source'
_diffrn_radiation_type CuK\a
_diffrn_radiation_wavelength 1.54184
_diffrn_reflns_av_R_equivalents 0.0239
_diffrn_reflns_av_sigmaI/netI 0.0205
_diffrn_reflns_limit_h_max 22
_diffrn_reflns_limit_h_min -15
_diffrn_reflns_limit_k_max 21
_diffrn_reflns_limit_k_min -23
_diffrn_reflns_limit_l_max 6
_diffrn_reflns_limit_l_min -6
_diffrn_reflns_number 10306
_diffrn_reflns_theta_full 70.00
_diffrn_reflns_theta_max 74.38
_diffrn_reflns_theta_min 2.74
_diffrn_standards_number 0
_exptl_absorpt_coefficient_mu 0.515
_exptl_absorpt_correction_T_max 1.00000
_exptl_absorpt_correction_T_min 0.72268
_exptl_absorpt_correction_type multi-scan
_exptl_absorpt_process_details
;
CrysAlis RED, Oxford Diffraction Ltd.,
Version 1.171.32.5 (release 08-05-2007 CrysAlis171 .NET)
(compiled May  8 2007,13:10:02)
empirical absorption correction using spherical harmonics,
 implemented in SCALE3 ABSPACK scaling algorithm.
;
_exptl_crystal_colour colorless
_exptl_crystal_density_diffrn 1.058
_exptl_crystal_description prism
_exptl_crystal_F_000 552
_exptl_crystal_size_max 0.25
_exptl_crystal_size_mid 0.12
_exptl_crystal_size_min 0.1
_refine_diff_density_max 0.358
_refine_diff_density_min -0.240
_refine_diff_density_rms 0.052
_refine_ls_extinction_method none
_refine_ls_goodness_of_fit_ref 0.925
_refine_ls_hydrogen_treatment noref
_refine_ls_matrix_type full
_refine_ls_number_parameters 119
_refine_ls_number_reflns 2136
_refine_ls_number_restraints 1
_refine_ls_restrained_S_all 0.951
_refine_ls_R_factor_all 0.0984
_refine_ls_R_factor_gt 0.0700
_refine_ls_shift/su_max 0.000
_refine_ls_shift/su_mean 0.000
_refine_ls_structure_factor_coef Fsqd
_refine_ls_weighting_details 'calc w=1/[\s^2^(Fo^2^)+(0.1717P)^2^+0.0000P] where P=(Fo^2^+2Fc^2^)/3'
_refine_ls_weighting_scheme calc
_refine_ls_wR_factor_gt 0.2007
_refine_ls_wR_factor_ref 0.2357
_reflns_number_gt 1165
_reflns_number_total 2136
_reflns_threshold_expression >2\s(I)
_cod_data_source_file ja2018898_si_001.cif
_cod_data_source_block ds439
_cod_database_code 4106185

loop_
_symmetry_equiv_pos_as_xyz
'x, y, z'
'-y, x-y, z'
'-x+y, -x, z'
'-x, -y, -z'
'y, -x+y, -z'
'x-y, x, -z'

loop_
_atom_site_label
_atom_site_type_symbol
_atom_site_fract_x
_atom_site_fract_y
_atom_site_fract_z
_atom_site_U_iso_or_equiv
_atom_site_adp_type
_atom_site_occupancy
_atom_site_symmetry_multiplicity
_atom_site_calc_flag
_atom_site_refinement_flags
O1 O 0.15022(9) 0.01332(9) 0.0124(3) 0.0885(6) Uani 1 1 d .
H1 H 0.1046 -0.0253 0.0520 0.133 Uiso 1 1 calc R
C10 C 0.20975(12) 0.01734(12) 0.1730(4) 0.0757(6) Uani 1 1 d .
C7 C 0.33490(15) 0.03175(15) 0.4830(5) 0.0894(7) Uani 1 1 d .
C12 C 0.35201(14) 0.08637(15) 0.2900(5) 0.0920(7) Uani 1 1 d .
H12 H 0.4064 0.1287 0.2641 0.110 Uiso 1 1 calc R
C9 C 0.19041(14) -0.03758(14) 0.3651(4) 0.0856(6) Uani 1 1 d .
H9 H 0.1358 -0.0792 0.3918 0.103 Uiso 1 1 calc R
C8 C 0.25295(16) -0.03014(16) 0.5172(5) 0.0952(7) Uani 1 1 d .
H8 H 0.2400 -0.0676 0.6464 0.114 Uiso 1 1 calc R
C11 C 0.29074(14) 0.07958(14) 0.1362(5) 0.0868(7) Uani 1 1 d .
H11 H 0.3036 0.1169 0.0066 0.104 Uiso 1 1 calc R
C3 C 0.39856(18) 0.03604(19) 0.6409(6) 0.1055(8) Uani 1 1 d .
C2 C 0.4483(2) 0.0343(2) 0.7742(6) 0.1155(9) Uani 1 1 d .
C1 C 0.5094(2) 0.0332(2) 0.9332(6) 0.1226(10) Uani 1 1 d .
C6 C 0.7150(6) 0.2261(6) 0.809(3) 0.403(10) Uani 1 1 d .
H6A H 0.7288 0.2688 0.6883 0.605 Uiso 1 1 calc R
H6B H 0.7540 0.2066 0.7987 0.605 Uiso 1 1 calc R
H6C H 0.7173 0.2481 0.9709 0.605 Uiso 1 1 calc R
C4 C 0.5910(4) 0.1106(4) 0.9482(15) 0.252(4) Uani 1 1 d D
H4B H 0.5834 0.1459 1.0643 0.302 Uiso 1 1 calc R
H4A H 0.6279 0.0950 1.0281 0.302 Uiso 1 1 calc R
C5 C 0.6340(6) 0.1594(7) 0.764(3) 0.384(8) Uani 1 1 d D
H5B H 0.6018 0.1826 0.6947 0.460 Uiso 1 1 calc R
H5A H 0.6381 0.1248 0.6369 0.460 Uiso 1 1 calc R

loop_
_atom_site_aniso_label
_atom_site_aniso_U_11
_atom_site_aniso_U_22
_atom_site_aniso_U_33
_atom_site_aniso_U_23
_atom_site_aniso_U_13
_atom_site_aniso_U_12
O1 0.0817(9) 0.0794(9) 0.1031(12) 0.0017(7) -0.0159(7) 0.0392(7)
C10 0.0766(12) 0.0710(11) 0.0830(12) -0.0078(10) -0.0084(10) 0.0396(9)
C7 0.0902(14) 0.1006(15) 0.0886(15) -0.0104(12) -0.0144(12) 0.0561(13)
C12 0.0752(12) 0.0935(14) 0.1020(16) 0.0013(13) -0.0059(11) 0.0382(11)
C9 0.0802(12) 0.0839(13) 0.0860(13) 0.0018(11) -0.0011(11) 0.0361(10)
C8 0.0996(16) 0.0959(15) 0.0867(15) 0.0105(12) -0.0027(12) 0.0464(13)
C11 0.0804(13) 0.0832(13) 0.0940(15) 0.0081(11) -0.0030(11) 0.0389(11)
C3 0.1042(18) 0.125(2) 0.0995(17) -0.0061(15) -0.0185(15) 0.0662(16)
C2 0.1097(19) 0.143(2) 0.1061(19) -0.0007(17) -0.0194(16) 0.0722(18)
C1 0.1031(19) 0.144(3) 0.123(2) -0.0051(18) -0.0346(17) 0.064(2)
C6 0.166(6) 0.234(8) 0.69(3) -0.017(13) -0.016(10) 0.007(6)
C4 0.140(4) 0.211(6) 0.326(8) 0.122(6) -0.092(5) 0.029(4)
C5 0.175(7) 0.276(12) 0.59(3) 0.089(15) -0.016(10) 0.033(7)

loop_
_atom_type_symbol
_atom_type_description
_atom_type_scat_dispersion_real
_atom_type_scat_dispersion_imag
_atom_type_scat_source
C C 0.0181 0.0091 'International Tables Vol C Tables 4.2.6.8 and 6.1.1.4'
H H 0.0000 0.0000 'International Tables Vol C Tables 4.2.6.8 and 6.1.1.4'
O O 0.0492 0.0322 'International Tables Vol C Tables 4.2.6.8 and 6.1.1.4'

loop_
_geom_angle_atom_site_label_1
_geom_angle_atom_site_label_2
_geom_angle_atom_site_label_3
_geom_angle
_geom_angle_site_symmetry_1
C10 O1 H1 109.5 .
C9 C10 C11 120.2(2) .
C9 C10 O1 122.18(18) .
C11 C10 O1 117.60(19) .
C12 C7 C8 117.7(2) .
C12 C7 C3 122.2(2) .
C8 C7 C3 120.1(2) .
C11 C12 C7 121.3(2) .
C11 C12 H12 119.3 .
C7 C12 H12 119.3 .
C10 C9 C8 119.0(2) .
C10 C9 H9 120.5 .
C8 C9 H9 120.5 .
C9 C8 C7 121.8(2) .
C9 C8 H8 119.1 .
C7 C8 H8 119.1 .
C12 C11 C10 119.9(2) .
C12 C11 H11 120.0 .
C10 C11 H11 120.0 .
C2 C3 C7 175.8(3) .
C3 C2 C1 179.1(4) .
C1 C1 C2 120.1(4) 4_657
C1 C1 C4 122.8(4) 4_657
C2 C1 C4 117.0(3) .
C5 C6 H6A 109.5 .
C5 C6 H6B 109.5 .
H6A C6 H6B 109.5 .
C5 C6 H6C 109.5 .
H6A C6 H6C 109.5 .
H6B C6 H6C 109.5 .
C5 C4 C1 126.9(8) .
C5 C4 H4B 105.6 .
C1 C4 H4B 105.6 .
C5 C4 H4A 105.6 .
C1 C4 H4A 105.6 .
H4B C4 H4A 106.1 .
C4 C5 C6 119.0(12) .
C4 C5 H5B 107.6 .
C6 C5 H5B 107.6 .
C4 C5 H5A 107.6 .
C6 C5 H5A 107.6 .
H5B C5 H5A 107.0 .

loop_
_geom_bond_atom_site_label_1
_geom_bond_atom_site_label_2
_geom_bond_distance
_geom_bond_site_symmetry_2
O1 C10 1.380(2) .
O1 H1 0.8200 .
C10 C9 1.374(3) .
C10 C11 1.380(3) .
C7 C12 1.380(4) .
C7 C8 1.388(4) .
C7 C3 1.430(4) .
C12 C11 1.365(3) .
C12 H12 0.9300 .
C9 C8 1.374(3) .
C9 H9 0.9300 .
C8 H8 0.9300 .
C11 H11 0.9300 .
C3 C2 1.187(4) .
C2 C1 1.433(4) .
C1 C1 1.320(7) 4_657
C1 C4 1.481(7) .
C6 C5 1.414(12) .
C6 H6A 0.9600 .
C6 H6B 0.9600 .
C6 H6C 0.9600 .
C4 C5 1.318(11) .
C4 H4B 0.9700 .
C4 H4A 0.9700 .
C5 H5B 0.9700 .
C5 H5A 0.9700 .

loop_
_geom_torsion_atom_site_label_1
_geom_torsion_atom_site_label_2
_geom_torsion_atom_site_label_3
_geom_torsion_atom_site_label_4
_geom_torsion
_geom_torsion_site_symmetry_1
_geom_torsion_site_symmetry_4
C8 C7 C12 C11 -0.5(4) . .
C3 C7 C12 C11 177.8(2) . .
C11 C10 C9 C8 -0.8(3) . .
O1 C10 C9 C8 179.7(2) . .
C10 C9 C8 C7 0.5(4) . .
C12 C7 C8 C9 0.1(4) . .
C3 C7 C8 C9 -178.2(2) . .
C7 C12 C11 C10 0.3(4) . .
C9 C10 C11 C12 0.4(3) . .
O1 C10 C11 C12 179.9(2) . .
C12 C7 C3 C2 -151(4) . .
C8 C7 C3 C2 27(5) . .
C7 C3 C2 C1 152(23) . .
C3 C2 C1 C1 -164(25) . 4_657
C3 C2 C1 C4 20(26) . .
C1 C1 C4 C5 140.9(10) 4_657 .
C2 C1 C4 C5 -42.4(13) . .
C1 C4 C5 C6 -173.3(9) . .
